data_4303014
loop_
_publ_author_name
'Thomas-C. Jagau'
'Irina P. Roof'
'Mark D. Smith'
'Hans-Conrad zur Loye'

_publ_contact_author_address
;
Department of Chemistry and Biochemistry
University of South Carolina
Columbia, South Carolina 29208
USA
;
_publ_contact_author_email zurloye@sc.edu
_publ_contact_author_fax '803 777 8508'
_publ_contact_author_name 'Professor Hans-Conrad zur Loye'
_publ_contact_author_phone '803 777 6916'
_publ_section_title
;
Crystal Growth, Structural Properties, and Photophysical Characterization
of Ln4Na2K2M2O13 (M= Nb, Ta; Ln= Nd, Sm, Eu, Gd)
;
_journal_name_full 'Inorganic Chemistry'
_journal_page_first 8220
_journal_page_last 8226
_journal_paper_doi 10.1021/ic9006873
_journal_volume 48
_journal_year 2009
_chemical_formula_moiety 'Eu4 K2 Na2 Nb2 O13'
_chemical_formula_sum 'Eu4 K2 Na2 Nb2 O13'
_chemical_formula_weight 1125.84
_chemical_name_systematic
; 
 ? 
;
_space_group_IT_number 15
_symmetry_cell_setting monoclinic
_symmetry_space_group_name_Hall '-C 2yc'
_symmetry_space_group_name_H-M 'C 1 2/c 1'
_atom_sites_solution_primary direct
_atom_sites_solution_secondary difmap
_audit_creation_method SHELXL-97
_cell_angle_alpha 90.00
_cell_angle_beta 116.495(3)
_cell_angle_gamma 90.00
_cell_formula_units_Z 4
_cell_length_a 24.093(4)
_cell_length_b 5.6581(11)
_cell_length_c 11.198(2)
_cell_measurement_reflns_used 1757
_cell_measurement_temperature 294(2)
_cell_measurement_theta_max 32.196
_cell_measurement_theta_min 3.640
_cell_volume 1366.2(4)
_computing_cell_refinement 'SAINT-Plus Version 6.45 (Bruker, 2001)'
_computing_data_collection 'SMART Version 5.625 (Bruker, 2001)'
_computing_data_reduction 'SAINT-Plus Version 6.45'
_computing_molecular_graphics various
_computing_publication_material 'SHELXTL Version 6.14 (Bruker, 2000)'
_computing_structure_refinement 'SHELXL-97 (Sheldrick, 1997)'
_computing_structure_solution 'SHELXS-97 (Sheldrick, 1990)'
_diffrn_ambient_temperature 294(2)
_diffrn_measured_fraction_theta_full 0.998
_diffrn_measured_fraction_theta_max 0.998
_diffrn_measurement_device_type 'Bruker SMART APEX CCD diffractometer'
_diffrn_measurement_method 'omega scans'
_diffrn_radiation_monochromator graphite
_diffrn_radiation_source 'fine-focus sealed tube'
_diffrn_radiation_type MoK\a
_diffrn_radiation_wavelength 0.71073
_diffrn_reflns_av_R_equivalents 0.0704
_diffrn_reflns_av_sigmaI/netI 0.0558
_diffrn_reflns_limit_h_max 34
_diffrn_reflns_limit_h_min -38
_diffrn_reflns_limit_k_max 9
_diffrn_reflns_limit_k_min 0
_diffrn_reflns_limit_l_max 18
_diffrn_reflns_limit_l_min 0
_diffrn_reflns_number 4109
_diffrn_reflns_theta_full 35.25
_diffrn_reflns_theta_max 35.25
_diffrn_reflns_theta_min 1.89
_exptl_absorpt_coefficient_mu 20.441
_exptl_absorpt_correction_T_max 1.0000
_exptl_absorpt_correction_T_min 0.3261
_exptl_absorpt_correction_type multi-scan
_exptl_absorpt_process_details 'TWINABS (Bruker, 2001)'
_exptl_crystal_colour colorless
_exptl_crystal_density_diffrn 5.474
_exptl_crystal_density_method 'not measured'
_exptl_crystal_description plate
_exptl_crystal_F_000 1992
_exptl_crystal_size_max 0.07
_exptl_crystal_size_mid 0.05
_exptl_crystal_size_min 0.02
_refine_diff_density_max 3.684
_refine_diff_density_min -2.249
_refine_diff_density_rms 0.477
_refine_ls_extinction_method none
_refine_ls_goodness_of_fit_ref 1.033
_refine_ls_matrix_type full
_refine_ls_number_parameters 106
_refine_ls_number_reflns 4109
_refine_ls_number_restraints 0
_refine_ls_restrained_S_all 1.033
_refine_ls_R_factor_all 0.0617
_refine_ls_R_factor_gt 0.0426
_refine_ls_shift/su_max 0.001
_refine_ls_shift/su_mean 0.000
_refine_ls_structure_factor_coef Fsqd
_refine_ls_weighting_details 'calc w=1/[\s^2^(Fo^2^)+(0.0356P)^2^+0.0000P] where P=(Fo^2^+2Fc^2^)/3'
_refine_ls_weighting_scheme calc
_refine_ls_wR_factor_gt 0.0815
_refine_ls_wR_factor_ref 0.0869
_reflns_number_gt 3134
_reflns_number_total 4109
_reflns_threshold_expression >2sigma(I)
_cod_data_source_file ic9006873_si_001_4.cif
_cod_data_source_block nbeu
_cod_depositor_comments
;
The following automatic conversions were performed:
'_symmetry_cell_setting' value 'Monoclinic' changed to 'monoclinic'
according to '/home/saulius/struct/CIF-dictionaries/cif_core.dic'
dictionary named 'cif_core.dic' version 2.4.1 from 2010-06-29.

Automatic conversion script
Id: cif_fix_enum 1527 2010-12-29 10:47:43Z saulius 
;
_cod_original_sg_symbol_H-M 'C 2/c'
_cod_database_code 4303014

loop_
_symmetry_equiv_pos_as_xyz
'x, y, z'
'-x, y, -z+1/2'
'x+1/2, y+1/2, z'
'-x+1/2, y+1/2, -z+1/2'
'-x, -y, -z'
'x, -y, z-1/2'
'-x+1/2, -y+1/2, -z'
'x+1/2, -y+1/2, z-1/2'

loop_
_atom_site_label
_atom_site_type_symbol
_atom_site_fract_x
_atom_site_fract_y
_atom_site_fract_z
_atom_site_U_iso_or_equiv
_atom_site_adp_type
_atom_site_occupancy
_atom_site_symmetry_multiplicity
_atom_site_calc_flag
_atom_site_refinement_flags
_atom_site_disorder_assembly
_atom_site_disorder_group
Eu1 Eu 0.437281(14) 0.04437(5) 0.55096(3) 0.00781(7) Uani 1 1 d . . .
Eu2 Eu 0.062579(14) 0.03509(5) 0.17299(3) 0.00829(7) Uani 1 1 d . . .
Nb1 Nb 0.34924(3) 0.03411(9) 0.21772(5) 0.00770(10) Uani 1 1 d . . .
K1 K 0.25059(8) 0.0531(3) 0.36632(16) 0.0194(3) Uani 1 1 d . . .
Na1 Na 0.15846(13) 0.0390(4) 0.0226(3) 0.0103(5) Uani 1 1 d . . .
O1 O 0.3675(2) 0.2757(8) 0.3584(4) 0.0110(9) Uani 1 1 d . . .
O2 O 0.3653(2) 0.2242(8) 0.6233(4) 0.0112(8) Uani 1 1 d . . .
O3 O 0.1305(2) 0.3109(8) 0.1386(4) 0.0099(8) Uani 1 1 d . . .
O4 O 0.2652(2) 0.0644(8) 0.1240(5) 0.0144(9) Uani 1 1 d . . .
O5 O 0.0000 0.2416(12) 0.2500 0.0118(12) Uani 1 2 d S . .
O6 O 0.3994(2) -0.2296(8) 0.6595(4) 0.0115(9) Uani 1 1 d . . .
O7 O 0.5009(2) 0.2523(8) 0.4764(4) 0.0094(8) Uani 1 1 d . . .

loop_
_atom_site_aniso_label
_atom_site_aniso_U_11
_atom_site_aniso_U_22
_atom_site_aniso_U_33
_atom_site_aniso_U_23
_atom_site_aniso_U_13
_atom_site_aniso_U_12
Eu1 0.00948(14) 0.00813(13) 0.00670(13) -0.00025(10) 0.00442(11) -0.00063(11)
Eu2 0.01014(14) 0.00767(13) 0.00764(14) 0.00012(11) 0.00449(11) 0.00075(11)
Nb1 0.0091(2) 0.0081(2) 0.0066(2) 0.00018(19) 0.00415(18) 0.00030(19)
K1 0.0270(8) 0.0157(6) 0.0191(7) 0.0025(6) 0.0135(6) 0.0018(6)
Na1 0.0166(13) 0.0060(11) 0.0098(11) -0.0004(9) 0.0073(10) -0.0005(10)
O1 0.014(2) 0.009(2) 0.011(2) -0.0014(16) 0.0067(19) -0.0018(17)
O2 0.014(2) 0.009(2) 0.011(2) 0.0017(16) 0.0054(18) 0.0017(17)
O3 0.012(2) 0.011(2) 0.009(2) -0.0010(16) 0.0069(18) 0.0002(17)
O4 0.011(2) 0.017(2) 0.013(2) 0.0024(18) 0.0028(18) 0.0019(17)
O5 0.015(3) 0.016(3) 0.007(3) 0.000 0.007(3) 0.000
O6 0.018(2) 0.009(2) 0.008(2) 0.0015(16) 0.0063(19) 0.0002(17)
O7 0.010(2) 0.0087(19) 0.010(2) 0.0009(16) 0.0044(18) -0.0014(15)

loop_
_atom_type_symbol
_atom_type_description
_atom_type_scat_dispersion_real
_atom_type_scat_dispersion_imag
_atom_type_scat_source
O O 0.0106 0.0060 'International Tables Vol C Tables 4.2.6.8 and 6.1.1.4'
Na Na 0.0362 0.0249 'International Tables Vol C Tables 4.2.6.8 and 6.1.1.4'
K K 0.2009 0.2494 'International Tables Vol C Tables 4.2.6.8 and 6.1.1.4'
Nb Nb -2.0727 0.6215 'International Tables Vol C Tables 4.2.6.8 and 6.1.1.4'
Eu Eu -0.1578 3.6682 'International Tables Vol C Tables 4.2.6.8 and 6.1.1.4'

loop_
_geom_angle_atom_site_label_1
_geom_angle_atom_site_label_2
_geom_angle_atom_site_label_3
_geom_angle
_geom_angle_site_symmetry_1
_geom_angle_site_symmetry_3
_geom_angle_publ_flag
O7 Eu1 O7 76.16(17) 5_656 . ?
O7 Eu1 O6 90.64(15) 5_656 . ?
O7 Eu1 O6 163.62(16) . . ?
O7 Eu1 O5 108.00(15) 5_656 7_556 ?
O7 Eu1 O5 80.63(13) . 7_556 ?
O6 Eu1 O5 94.61(15) . 7_556 ?
O7 Eu1 O3 73.43(15) 5_656 4_545 ?
O7 Eu1 O3 104.67(15) . 4_545 ?
O6 Eu1 O3 80.21(15) . 4_545 ?
O5 Eu1 O3 174.68(12) 7_556 4_545 ?
O7 Eu1 O2 157.79(15) 5_656 . ?
O7 Eu1 O2 125.41(15) . . ?
O6 Eu1 O2 67.18(15) . . ?
O5 Eu1 O2 74.13(12) 7_556 . ?
O3 Eu1 O2 102.56(15) 4_545 . ?
O7 Eu1 O1 119.62(14) 5_656 . ?
O7 Eu1 O1 73.76(15) . . ?
O6 Eu1 O1 121.93(16) . . ?
O5 Eu1 O1 116.88(18) 7_556 . ?
O3 Eu1 O1 65.62(15) 4_545 . ?
O2 Eu1 O1 75.99(15) . . ?
O7 Eu1 Nb1 88.05(11) 5_656 . ?
O7 Eu1 Nb1 78.71(11) . . ?
O6 Eu1 Nb1 110.96(11) . . ?
O5 Eu1 Nb1 149.86(14) 7_556 . ?
O3 Eu1 Nb1 34.14(10) 4_545 . ?
O2 Eu1 Nb1 100.67(11) . . ?
O1 Eu1 Nb1 35.50(10) . . ?
O7 Eu1 Nb1 124.12(10) 5_656 6_556 ?
O7 Eu1 Nb1 156.31(11) . 6_556 ?
O6 Eu1 Nb1 33.66(11) . 6_556 ?
O5 Eu1 Nb1 81.08(4) 7_556 6_556 ?
O3 Eu1 Nb1 93.87(10) 4_545 6_556 ?
O2 Eu1 Nb1 33.67(10) . 6_556 ?
O1 Eu1 Nb1 101.60(11) . 6_556 ?
Nb1 Eu1 Nb1 111.38(2) . 6_556 ?
O7 Eu1 Na1 158.91(11) 5_656 4 ?
O7 Eu1 Na1 88.96(12) . 4 ?
O6 Eu1 Na1 106.19(12) . 4 ?
O5 Eu1 Na1 83.69(13) 7_556 4 ?
O3 Eu1 Na1 96.58(12) 4_545 4 ?
O2 Eu1 Na1 41.39(11) . 4 ?
O1 Eu1 Na1 40.32(11) . 4 ?
Nb1 Eu1 Na1 74.26(4) . 4 ?
Nb1 Eu1 Na1 74.17(4) 6_556 4 ?
O7 Eu1 Na1 77.16(12) 5_656 4_545 ?
O7 Eu1 Na1 141.29(11) . 4_545 ?
O6 Eu1 Na1 40.13(11) . 4_545 ?
O5 Eu1 Na1 134.67(12) 7_556 4_545 ?
O3 Eu1 Na1 40.22(11) 4_545 4_545 ?
O2 Eu1 Na1 85.88(12) . 4_545 ?
O1 Eu1 Na1 96.15(12) . 4_545 ?
Nb1 Eu1 Na1 72.84(4) . 4_545 ?
Nb1 Eu1 Na1 61.53(4) 6_556 4_545 ?
Na1 Eu1 Na1 107.49(7) 4 4_545 ?
O7 Eu1 Eu2 92.77(11) 5_656 8_556 ?
O7 Eu1 Eu2 40.37(11) . 8_556 ?
O6 Eu1 Eu2 132.99(11) . 8_556 ?
O5 Eu1 Eu2 40.27(7) 7_556 8_556 ?
O3 Eu1 Eu2 145.04(10) 4_545 8_556 ?
O2 Eu1 Eu2 101.43(11) . 8_556 ?
O1 Eu1 Eu2 96.40(11) . 8_556 ?
Nb1 Eu1 Eu2 116.007(14) . 8_556 ?
Nb1 Eu1 Eu2 119.829(16) 6_556 8_556 ?
Na1 Eu1 Eu2 85.04(5) 4 8_556 ?
Na1 Eu1 Eu2 166.70(4) 4_545 8_556 ?
O7 Eu2 O5 106.38(14) 4_545 . ?
O7 Eu2 O7 75.05(17) 4_545 8_455 ?
O5 Eu2 O7 81.32(12) . 8_455 ?
O7 Eu2 O1 75.56(16) 4_545 4_545 ?
O5 Eu2 O1 166.69(15) . 4_545 ?
O7 Eu2 O1 111.68(15) 8_455 4_545 ?
O7 Eu2 O6 88.04(16) 4_545 7_546 ?
O5 Eu2 O6 98.86(15) . 7_546 ?
O7 Eu2 O6 162.29(16) 8_455 7_546 ?
O1 Eu2 O6 67.90(15) 4_545 7_546 ?
O7 Eu2 O3 127.21(15) 4_545 . ?
O5 Eu2 O3 109.17(18) . . ?
O7 Eu2 O3 73.24(16) 8_455 . ?
O1 Eu2 O3 78.44(15) 4_545 . ?
O6 Eu2 O3 122.58(16) 7_546 . ?
O7 Eu2 O2 167.02(14) 4_545 7_556 ?
O5 Eu2 O2 72.55(12) . 7_556 ?
O7 Eu2 O2 117.03(15) 8_455 7_556 ?
O1 Eu2 O2 102.52(15) 4_545 7_556 ?
O6 Eu2 O2 79.45(15) 7_546 7_556 ?
O3 Eu2 O2 63.83(14) . 7_556 ?
O7 Eu2 Na1 91.26(11) 4_545 . ?
O5 Eu2 Na1 149.63(15) . . ?
O7 Eu2 Na1 79.63(11) 8_455 . ?
O1 Eu2 Na1 41.41(11) 4_545 . ?
O6 Eu2 Na1 106.42(11) 7_546 . ?
O3 Eu2 Na1 42.30(11) . . ?
O2 Eu2 Na1 95.55(11) 7_556 . ?
O7 Eu2 Nb1 158.49(10) 4_545 4 ?
O5 Eu2 Nb1 81.72(13) . 4 ?
O7 Eu2 Nb1 86.85(11) 8_455 4 ?
O1 Eu2 Nb1 101.24(11) 4_545 4 ?
O6 Eu2 Nb1 110.75(11) 7_546 4 ?
O3 Eu2 Nb1 33.38(10) . 4 ?
O2 Eu2 Nb1 34.28(10) 7_556 4 ?
Na1 Eu2 Nb1 73.84(4) . 4 ?
O7 Eu2 Nb1 77.97(11) 4_545 4_545 ?
O5 Eu2 Nb1 132.58(11) . 4_545 ?
O7 Eu2 Nb1 141.86(10) 8_455 4_545 ?
O1 Eu2 Nb1 34.28(10) 4_545 4_545 ?
O6 Eu2 Nb1 33.76(10) 7_546 4_545 ?
O3 Eu2 Nb1 103.62(11) . 4_545 ?
O2 Eu2 Nb1 93.20(10) 7_556 4_545 ?
Na1 Eu2 Nb1 74.52(4) . 4_545 ?
Nb1 Eu2 Nb1 111.64(2) 4 4_545 ?
O7 Eu2 Na1 127.10(11) 4_545 6_556 ?
O5 Eu2 Na1 82.16(5) . 6_556 ?
O7 Eu2 Na1 155.63(11) 8_455 6_556 ?
O1 Eu2 Na1 86.29(12) 4_545 6_556 ?
O6 Eu2 Na1 39.47(12) 7_546 6_556 ?
O3 Eu2 Na1 95.61(11) . 6_556 ?
O2 Eu2 Na1 40.13(11) 7_556 6_556 ?
Na1 Eu2 Na1 107.00(7) . 6_556 ?
Nb1 Eu2 Na1 73.12(4) 4 6_556 ?
Nb1 Eu2 Na1 61.09(4) 4_545 6_556 ?
O7 Eu2 Eu1 90.63(11) 4_545 8_455 ?
O5 Eu2 Eu1 41.01(8) . 8_455 ?
O7 Eu2 Eu1 40.31(10) 8_455 8_455 ?
O1 Eu2 Eu1 151.88(11) 4_545 8_455 ?
O6 Eu2 Eu1 137.09(11) 7_546 8_455 ?
O3 Eu2 Eu1 91.47(11) . 8_455 ?
O2 Eu2 Eu1 96.17(10) 7_556 8_455 ?
Na1 Eu2 Eu1 116.49(4) . 8_455 ?
Nb1 Eu2 Eu1 82.637(19) 4 8_455 ?
Nb1 Eu2 Eu1 164.623(14) 4_545 8_455 ?
Na1 Eu2 Eu1 121.07(4) 6_556 8_455 ?
O4 Nb1 O3 110.1(2) . 4_545 ?
O4 Nb1 O2 101.4(2) . 6 ?
O3 Nb1 O2 85.66(18) 4_545 6 ?
O4 Nb1 O6 116.6(2) . 6 ?
O3 Nb1 O6 133.3(2) 4_545 6 ?
O2 Nb1 O6 86.61(19) 6 6 ?
O4 Nb1 O1 100.8(2) . . ?
O3 Nb1 O1 84.50(19) 4_545 . ?
O2 Nb1 O1 157.7(2) 6 . ?
O6 Nb1 O1 85.63(18) 6 . ?
O4 Nb1 Eu1 128.55(15) . . ?
O3 Nb1 Eu1 44.59(14) 4_545 . ?
O2 Nb1 Eu1 115.85(14) 6 . ?
O6 Nb1 Eu1 100.49(13) 6 . ?
O1 Nb1 Eu1 45.66(13) . . ?
O4 Nb1 Eu2 129.53(15) . 4_545 ?
O3 Nb1 Eu2 43.51(13) 4_545 4_545 ?
O2 Nb1 Eu2 47.90(13) 6 4_545 ?
O6 Nb1 Eu2 102.07(14) 6 4_545 ?
O1 Nb1 Eu2 113.79(14) . 4_545 ?
Eu1 Nb1 Eu2 68.528(13) . 4_545 ?
O4 Nb1 Eu1 119.79(15) . 6 ?
O3 Nb1 Eu1 112.50(13) 4_545 6 ?
O2 Nb1 Eu1 44.15(13) 6 6 ?
O6 Nb1 Eu1 42.68(13) 6 6 ?
O1 Nb1 Eu1 123.47(13) . 6 ?
Eu1 Nb1 Eu1 111.66(2) . 6 ?
Eu2 Nb1 Eu1 69.537(15) 4_545 6 ?
O4 Nb1 Eu2 118.68(15) . 4 ?
O3 Nb1 Eu2 110.98(14) 4_545 4 ?
O2 Nb1 Eu2 125.10(14) 6 4 ?
O6 Nb1 Eu2 43.33(13) 6 4 ?
O1 Nb1 Eu2 42.49(13) . 4 ?
Eu1 Nb1 Eu2 66.827(13) . 4 ?
Eu2 Nb1 Eu2 111.63(2) 4_545 4 ?
Eu1 Nb1 Eu2 82.281(17) 6 4 ?
O4 Nb1 K1 56.60(15) . . ?
O3 Nb1 K1 65.86(13) 4_545 . ?
O2 Nb1 K1 129.23(14) 6 . ?
O6 Nb1 K1 143.49(14) 6 . ?
O1 Nb1 K1 63.40(13) . . ?
Eu1 Nb1 K1 72.24(3) . . ?
Eu2 Nb1 K1 107.73(3) 4_545 . ?
Eu1 Nb1 K1 173.08(3) 6 . ?
Eu2 Nb1 K1 104.62(3) 4 . ?
O4 Nb1 K1 57.41(15) . 4_545 ?
O3 Nb1 K1 66.41(14) 4_545 4_545 ?
O2 Nb1 K1 62.92(14) 6 4_545 ?
O6 Nb1 K1 144.16(13) 6 4_545 ?
O1 Nb1 K1 129.59(13) . 4_545 ?
Eu1 Nb1 K1 109.34(3) . 4_545 ?
Eu2 Nb1 K1 72.19(3) 4_545 4_545 ?
Eu1 Nb1 K1 105.86(3) 6 4_545 ?
Eu2 Nb1 K1 171.86(3) 4 4_545 ?
K1 Nb1 K1 67.24(3) . 4_545 ?
O4 Nb1 Na1 80.30(15) . 7 ?
O3 Nb1 Na1 169.59(15) 4_545 7 ?
O2 Nb1 Na1 93.13(14) 6 7 ?
O6 Nb1 Na1 36.33(14) 6 7 ?
O1 Nb1 Na1 92.95(14) . 7 ?
Eu1 Nb1 Na1 128.33(5) . 7 ?
Eu2 Nb1 Na1 130.26(4) 4_545 7 ?
Eu1 Nb1 Na1 60.76(4) 6 7 ?
Eu2 Nb1 Na1 61.52(4) 4 7 ?
K1 Nb1 Na1 121.84(5) . 7 ?
K1 Nb1 Na1 122.06(5) 4_545 7 ?
O4 K1 O4 71.66(15) 4_545 6_556 ?
O4 K1 O4 97.68(14) 4_545 . ?
O4 K1 O4 162.29(15) 6_556 . ?
O4 K1 O4 162.3(2) 4_545 4 ?
O4 K1 O4 98.85(13) 6_556 4 ?
O4 K1 O4 94.89(14) . 4 ?
O4 K1 O2 105.01(14) 4_545 7_556 ?
O4 K1 O2 76.23(13) 6_556 7_556 ?
O4 K1 O2 120.89(13) . 7_556 ?
O4 K1 O2 57.65(13) 4 7_556 ?
O4 K1 O1 122.62(14) 4_545 . ?
O4 K1 O1 114.89(14) 6_556 . ?
O4 K1 O1 58.34(13) . . ?
O4 K1 O1 74.69(13) 4 . ?
O2 K1 O1 132.33(13) 7_556 . ?
O4 K1 O2 110.48(14) 4_545 . ?
O4 K1 O2 58.44(13) 6_556 . ?
O4 K1 O2 115.46(14) . . ?
O4 K1 O2 74.68(13) 4 . ?
O2 K1 O2 106.26(11) 7_556 . ?
O1 K1 O2 57.48(12) . . ?
O4 K1 O3 73.47(13) 4_545 4_545 ?
O4 K1 O3 102.26(13) 6_556 4_545 ?
O4 K1 O3 60.53(12) . 4_545 ?
O4 K1 O3 123.81(13) 4 4_545 ?
O2 K1 O3 178.19(12) 7_556 4_545 ?
O1 K1 O3 49.16(12) . 4_545 ?
O2 K1 O3 73.57(12) . 4_545 ?
O4 K1 O3 112.82(14) 4_545 . ?
O4 K1 O3 124.93(13) 6_556 . ?
O4 K1 O3 71.91(12) . . ?
O4 K1 O3 59.80(13) 4 . ?
O2 K1 O3 49.00(11) 7_556 . ?
O1 K1 O3 107.29(12) . . ?
O2 K1 O3 134.47(12) . . ?
O3 K1 O3 132.38(8) 4_545 . ?
O4 K1 O1 57.62(13) 4_545 4_545 ?
O4 K1 O1 110.19(13) 6_556 4_545 ?
O4 K1 O1 73.36(13) . 4_545 ?
O4 K1 O1 115.10(13) 4 4_545 ?
O2 K1 O1 74.57(12) 7_556 4_545 ?
O1 K1 O1 131.59(8) . 4_545 ?
O2 K1 O1 167.10(12) . 4_545 ?
O3 K1 O1 105.18(12) 4_545 4_545 ?
O3 K1 O1 55.84(12) . 4_545 ?
O4 K1 Na1 149.77(12) 4_545 4 ?
O4 K1 Na1 92.90(11) 6_556 4 ?
O4 K1 Na1 89.83(11) . 4 ?
O4 K1 Na1 42.05(11) 4 4 ?
O2 K1 Na1 95.85(10) 7_556 4 ?
O1 K1 Na1 40.46(9) . 4 ?
O2 K1 Na1 41.31(9) . 4 ?
O3 K1 Na1 85.20(10) 4_545 4 ?
O3 K1 Na1 97.37(10) . 4 ?
O1 K1 Na1 151.42(10) 4_545 4 ?
O4 K1 Na1 72.54(11) 4_545 6_556 ?
O4 K1 Na1 41.94(11) 6_556 6_556 ?
O4 K1 Na1 149.52(12) . 6_556 ?
O4 K1 Na1 90.40(11) 4 6_556 ?
O2 K1 Na1 41.03(9) 7_556 6_556 ?
O1 K1 Na1 150.97(11) . 6_556 ?
O2 K1 Na1 94.89(10) . 6_556 ?
O3 K1 Na1 137.16(10) 4_545 6_556 ?
O3 K1 Na1 85.18(10) . 6_556 ?
O1 K1 Na1 77.21(10) 4_545 6_556 ?
Na1 K1 Na1 113.36(6) 4 6_556 ?
O1 Na1 O6 132.8(2) 4_545 4 ?
O1 Na1 O3 83.17(18) 4_545 . ?
O6 Na1 O3 84.57(18) 4 . ?
O1 Na1 O4 106.9(2) 4_545 . ?
O6 Na1 O4 120.21(19) 4 . ?
O3 Na1 O4 102.90(19) . . ?
O1 Na1 O2 82.08(18) 4_545 4_545 ?
O6 Na1 O2 87.18(18) 4 4_545 ?
O3 Na1 O2 150.8(2) . 4_545 ?
O4 Na1 O2 105.46(19) . 4_545 ?
O1 Na1 K1 63.47(13) 4_545 4_545 ?
O6 Na1 K1 145.61(15) 4 4_545 ?
O3 Na1 K1 129.81(15) . 4_545 ?
O4 Na1 K1 58.21(13) . 4_545 ?
O2 Na1 K1 63.22(13) 4_545 4_545 ?
O1 Na1 Eu2 43.96(12) 4_545 . ?
O6 Na1 Eu2 99.52(14) 4 . ?
O3 Na1 Eu2 44.97(12) . . ?
O4 Na1 Eu2 127.53(15) . . ?
O2 Na1 Eu2 109.59(14) 4_545 . ?
K1 Na1 Eu2 106.45(7) 4_545 . ?
O1 Na1 K1 127.77(15) 4_545 6 ?
O6 Na1 K1 84.72(13) 4 6 ?
O3 Na1 K1 144.11(15) . 6 ?
O4 Na1 K1 55.00(13) . 6 ?
O2 Na1 K1 62.22(13) 4_545 6 ?
K1 Na1 K1 66.64(6) 4_545 6 ?
Eu2 Na1 K1 170.78(9) . 6 ?
O1 Na1 K1 64.67(13) 4_545 . ?
O6 Na1 K1 143.43(15) 4 . ?
O3 Na1 K1 64.11(13) . . ?
O4 Na1 K1 55.49(13) . . ?
O2 Na1 K1 129.36(15) 4_545 . ?
K1 Na1 K1 67.91(6) 4_545 . ?
Eu2 Na1 K1 72.11(6) . . ?
K1 Na1 K1 109.24(9) 6 . ?
O1 Na1 Eu1 44.20(13) 4_545 4_545 ?
O6 Na1 Eu1 99.92(14) 4 4_545 ?
O3 Na1 Eu1 109.97(14) . 4_545 ?
O4 Na1 Eu1 129.93(15) . 4_545 ?
O2 Na1 Eu1 44.28(12) 4_545 4_545 ?
K1 Na1 Eu1 71.73(6) 4_545 4_545 ?
Eu2 Na1 Eu1 65.73(5) . 4_545 ?
K1 Na1 Eu1 105.58(7) 6 4_545 ?
K1 Na1 Eu1 107.95(7) . 4_545 ?
O1 Na1 K1 128.90(15) 4_545 4 ?
O6 Na1 K1 83.01(14) 4 4 ?
O3 Na1 K1 62.62(13) . 4 ?
O4 Na1 K1 52.59(13) . 4 ?
O2 Na1 K1 143.75(15) 4_545 4 ?
K1 Na1 K1 110.02(9) 4_545 4 ?
Eu2 Na1 K1 106.44(7) . 4 ?
K1 Na1 K1 82.12(7) 6 4 ?
K1 Na1 K1 66.48(5) . 4 ?
Eu1 Na1 K1 171.92(8) 4_545 4 ?
O1 Na1 Eu1 110.30(15) 4_545 4 ?
O6 Na1 Eu1 42.04(12) 4 4 ?
O3 Na1 Eu1 42.68(12) . 4 ?
O4 Na1 Eu1 122.21(14) . 4 ?
O2 Na1 Eu1 121.95(15) 4_545 4 ?
K1 Na1 Eu1 172.16(8) 4_545 4 ?
Eu2 Na1 Eu1 66.73(5) . 4 ?
K1 Na1 Eu1 120.57(8) 6 4 ?
K1 Na1 Eu1 105.50(7) . 4 ?
Eu1 Na1 Eu1 107.49(7) 4_545 4 ?
K1 Na1 Eu1 69.64(6) 4 4 ?
Nb1 O1 Na1 154.2(3) . 4 ?
Nb1 O1 Eu2 103.23(18) . 4 ?
Na1 O1 Eu2 94.63(17) 4 4 ?
Nb1 O1 Eu1 98.84(18) . . ?
Na1 O1 Eu1 95.48(17) 4 . ?
Eu2 O1 Eu1 101.98(18) 4 . ?
Nb1 O1 K1 82.03(15) . . ?
Na1 O1 K1 76.08(14) 4 . ?
Eu2 O1 K1 164.1(2) 4 . ?
Eu1 O1 K1 91.92(14) . . ?
Nb1 O1 K1 84.84(16) . 4 ?
Na1 O1 K1 76.17(15) 4 4 ?
Eu2 O1 K1 91.18(14) 4 4 ?
Eu1 O1 K1 165.04(18) . 4 ?
K1 O1 K1 74.15(11) . 4 ?
Nb1 O2 Na1 156.8(3) 6_556 4 ?
Nb1 O2 Eu1 102.18(19) 6_556 . ?
Na1 O2 Eu1 94.33(16) 4 . ?
Nb1 O2 Eu2 97.82(17) 6_556 7_556 ?
Na1 O2 Eu2 94.34(17) 4 7_556 ?
Eu1 O2 Eu2 102.57(17) . 7_556 ?
Nb1 O2 K1 83.34(15) 6_556 7_556 ?
Na1 O2 K1 76.75(14) 4 7_556 ?
Eu1 O2 K1 164.52(19) . 7_556 ?
Eu2 O2 K1 90.84(13) 7_556 7_556 ?
Nb1 O2 K1 87.65(16) 6_556 . ?
Na1 O2 K1 75.47(14) 4 . ?
Eu1 O2 K1 91.89(14) . . ?
Eu2 O2 K1 163.00(18) 7_556 . ?
K1 O2 K1 73.74(11) 7_556 . ?
Nb1 O3 Na1 151.7(3) 4 . ?
Nb1 O3 Eu1 101.26(19) 4 4 ?
Na1 O3 Eu1 97.10(17) . 4 ?
Nb1 O3 Eu2 103.11(17) 4 . ?
Na1 O3 Eu2 92.73(17) . . ?
Eu1 O3 Eu2 104.65(18) 4 . ?
Nb1 O3 K1 80.73(15) 4 4 ?
Na1 O3 K1 77.71(14) . 4 ?
Eu1 O3 K1 90.61(13) 4 4 ?
Eu2 O3 K1 162.99(19) . 4 ?
Nb1 O3 K1 80.38(15) 4 . ?
Na1 O3 K1 76.04(14) . . ?
Eu1 O3 K1 163.48(18) 4 . ?
Eu2 O3 K1 90.81(13) . . ?
K1 O3 K1 73.34(10) 4 . ?
Nb1 O4 Na1 169.8(3) . . ?
Nb1 O4 K1 101.8(2) . 4 ?
Na1 O4 K1 86.56(16) . 4 ?
Nb1 O4 K1 99.5(2) . 6 ?
Na1 O4 K1 83.06(16) . 6 ?
K1 O4 K1 108.34(15) 4 6 ?
Nb1 O4 K1 91.53(18) . . ?
Na1 O4 K1 83.39(16) . . ?
K1 O4 K1 84.83(13) 4 . ?
K1 O4 K1 160.43(19) 6 . ?
Nb1 O4 K1 90.86(17) . 4_545 ?
Na1 O4 K1 79.74(15) . 4_545 ?
K1 O4 K1 162.4(2) 4 4_545 ?
K1 O4 K1 81.15(13) 6 4_545 ?
K1 O4 K1 82.60(13) . 4_545 ?
Eu2 O5 Eu2 120.5(3) 2 . ?
Eu2 O5 Eu1 98.727(16) 2 7_556 ?
Eu2 O5 Eu1 110.563(16) . 7_556 ?
Eu2 O5 Eu1 110.564(17) 2 8_455 ?
Eu2 O5 Eu1 98.725(16) . 8_455 ?
Eu1 O5 Eu1 119.1(3) 7_556 8_455 ?
Nb1 O6 Na1 113.5(2) 6_556 4_545 ?
Nb1 O6 Eu1 103.7(2) 6_556 . ?
Na1 O6 Eu1 97.83(17) 4_545 . ?
Nb1 O6 Eu2 102.92(18) 6_556 7_546 ?
Na1 O6 Eu2 98.71(18) 4_545 7_546 ?
Eu1 O6 Eu2 139.7(2) . 7_546 ?
Eu2 O7 Eu1 130.39(18) 4 5_656 ?
Eu2 O7 Eu1 105.97(18) 4 . ?
Eu1 O7 Eu1 103.85(17) 5_656 . ?
Eu2 O7 Eu2 104.95(17) 4 8_556 ?
Eu1 O7 Eu2 108.22(18) 5_656 8_556 ?
Eu1 O7 Eu2 99.32(15) . 8_556 ?

loop_
_geom_bond_atom_site_label_1
_geom_bond_atom_site_label_2
_geom_bond_distance
_geom_bond_site_symmetry_2
_geom_bond_publ_flag
Eu1 O7 2.353(4) 5_656 ?
Eu1 O7 2.360(4) . ?
Eu1 O6 2.388(4) . ?
Eu1 O5 2.390(4) 7_556 ?
Eu1 O3 2.413(5) 4_545 ?
Eu1 O2 2.439(4) . ?
Eu1 O1 2.440(5) . ?
Eu1 Nb1 3.3713(9) . ?
Eu1 Nb1 3.4230(7) 6_556 ?
Eu1 Na1 3.484(3) 4 ?
Eu1 Na1 3.533(3) 4_545 ?
Eu1 Eu2 3.6002(6) 8_556 ?
Eu2 O7 2.327(5) 4_545 ?
Eu2 O5 2.354(3) . ?
Eu2 O7 2.363(4) 8_455 ?
Eu2 O1 2.376(4) 4_545 ?
Eu2 O6 2.411(4) 7_546 ?
Eu2 O3 2.414(4) . ?
Eu2 O2 2.558(5) 7_556 ?
Eu2 Na1 3.412(3) . ?
Eu2 Nb1 3.4152(8) 4 ?
Eu2 Nb1 3.4244(8) 4_545 ?
Eu2 Na1 3.574(3) 6_556 ?
Eu2 Eu1 3.6002(6) 8_455 ?
Nb1 O4 1.827(5) . ?
Nb1 O3 1.929(4) 4_545 ?
Nb1 O2 1.942(4) 6 ?
Nb1 O6 1.952(5) 6 ?
Nb1 O1 1.981(4) . ?
Nb1 Eu2 3.4153(8) 4_545 ?
Nb1 Eu1 3.4231(7) 6 ?
Nb1 Eu2 3.4244(8) 4 ?
Nb1 K1 3.4581(17) . ?
Nb1 K1 3.4724(17) 4_545 ?
Nb1 Na1 3.559(3) 7 ?
K1 O4 2.800(5) 4_545 ?
K1 O4 2.826(5) 6_556 ?
K1 O4 2.888(5) . ?
K1 O4 2.926(5) 4 ?
K1 O2 3.113(5) 7_556 ?
K1 O1 3.122(5) . ?
K1 O2 3.124(5) . ?
K1 O3 3.197(5) 4_545 ?
K1 O3 3.228(5) . ?
K1 O1 3.241(5) 4_545 ?
K1 Na1 3.387(3) 4 ?
K1 Na1 3.425(3) 6_556 ?
Na1 O1 2.264(5) 4_545 ?
Na1 O6 2.298(5) 4 ?
Na1 O3 2.299(5) . ?
Na1 O4 2.306(6) . ?
Na1 O2 2.310(5) 4_545 ?
Na1 K1 3.387(3) 4_545 ?
Na1 K1 3.425(3) 6 ?
Na1 Eu1 3.484(3) 4_545 ?
Na1 K1 3.518(3) 4 ?
Na1 Eu1 3.533(3) 4 ?
O1 Na1 2.264(5) 4 ?
O1 Eu2 2.376(4) 4 ?
O1 K1 3.241(5) 4 ?
O2 Nb1 1.942(4) 6_556 ?
O2 Na1 2.310(5) 4 ?
O2 Eu2 2.558(5) 7_556 ?
O2 K1 3.113(5) 7_556 ?
O3 Nb1 1.929(4) 4 ?
O3 Eu1 2.413(5) 4 ?
O3 K1 3.198(5) 4 ?
O4 K1 2.800(5) 4 ?
O4 K1 2.826(5) 6 ?
O4 K1 2.926(5) 4_545 ?
O5 Eu2 2.354(3) 2 ?
O5 Eu1 2.390(4) 7_556 ?
O5 Eu1 2.390(4) 8_455 ?
O6 Nb1 1.952(5) 6_556 ?
O6 Na1 2.298(5) 4_545 ?
O6 Eu2 2.411(4) 7_546 ?
O7 Eu2 2.327(5) 4 ?
O7 Eu1 2.353(4) 5_656 ?
O7 Eu2 2.363(4) 8_556 ?
